data_7024089
loop_
_publ_author_name
'Campbell, Ross'
'Conway, Ben'
'Fairweather, Graham S.'
'Garc\'ia-Alvarez, Pablo'
'Kennedy, Alan R.'
'Klett, Jan'
'Mulvey, Robert E.'
'O'Hara, Charles T'
'Robertson, Gemma M.'

_publ_section_title
;
 cis-2,6-Dimethylpiperidide: a structural mimic for TMP
 (2,2,6,6-tetramethylpiperidide) or DA (diisopropylamide)?
;
_journal_issue 2
_journal_name_full 'Dalton transactions (Cambridge, England : 2003)'
_journal_page_first 511
_journal_page_last 519
_journal_paper_doi 10.1039/b910801g
_journal_volume 39
_journal_year 2010
_chemical_formula_sum 'C27 H58 Mg N5 Na'
_chemical_formula_weight 500.08
_chemical_name_systematic
;
?
;
_space_group_IT_number 14
_symmetry_cell_setting monoclinic
_symmetry_space_group_name_Hall '-P 2yn'
_symmetry_space_group_name_H-M 'P 1 21/n 1'
_atom_sites_solution_hydrogens geom
_atom_sites_solution_primary direct
_atom_sites_solution_secondary difmap
_audit_creation_method SHELXL-97
_cell_angle_alpha 90.00
_cell_angle_beta 97.090(3)
_cell_angle_gamma 90.00
_cell_formula_units_Z 4
_cell_length_a 14.1862(4)
_cell_length_b 15.1005(5)
_cell_length_c 14.6621(4)
_cell_measurement_reflns_used 8352
_cell_measurement_temperature 123(2)
_cell_measurement_theta_max 30.3485
_cell_measurement_theta_min 2.5162
_cell_volume 3116.88(16)
_computing_structure_refinement 'SHELXL-97 (Sheldrick, 1997)'
_diffrn_ambient_temperature 123(2)
_diffrn_measured_fraction_theta_full 0.987
_diffrn_measured_fraction_theta_max 0.911
_diffrn_measurement_device_type 'Oxford Diffraction Gemini S'
_diffrn_measurement_method 'omega scans'
_diffrn_radiation_monochromator graphite
_diffrn_radiation_source 'fine-focus sealed tube'
_diffrn_radiation_type MoK\a
_diffrn_radiation_wavelength 0.71073
_diffrn_reflns_av_R_equivalents 0.0370
_diffrn_reflns_av_sigmaI/netI 0.0730
_diffrn_reflns_limit_h_max 20
_diffrn_reflns_limit_h_min -18
_diffrn_reflns_limit_k_max 17
_diffrn_reflns_limit_k_min -21
_diffrn_reflns_limit_l_max 20
_diffrn_reflns_limit_l_min -20
_diffrn_reflns_number 25234
_diffrn_reflns_theta_full 29.00
_diffrn_reflns_theta_max 30.47
_diffrn_reflns_theta_min 2.52
_exptl_absorpt_coefficient_mu 0.093
_exptl_absorpt_correction_T_max 1.00000
_exptl_absorpt_correction_T_min 0.99393
_exptl_absorpt_correction_type multi-scan
_exptl_absorpt_process_details
;
CrysAlis RED, Oxford Diffraction Ltd.,
Version 1.171.32.24 (release 21-04-2008 CrysAlis171 .NET)
(compiled Apr 21 2008,18:23:10)
Empirical absorption correction using spherical harmonics,
implemented in SCALE3 ABSPACK scaling algorithm.
;
_exptl_crystal_colour colourless
_exptl_crystal_density_diffrn 1.066
_exptl_crystal_density_method 'not measured'
_exptl_crystal_description fragment
_exptl_crystal_F_000 1112
_exptl_crystal_size_max 0.16
_exptl_crystal_size_mid 0.10
_exptl_crystal_size_min 0.06
_refine_diff_density_max 0.428
_refine_diff_density_min -0.183
_refine_diff_density_rms 0.041
_refine_ls_extinction_method none
_refine_ls_goodness_of_fit_ref 0.949
_refine_ls_hydrogen_treatment constr
_refine_ls_matrix_type full
_refine_ls_number_parameters 317
_refine_ls_number_reflns 8635
_refine_ls_number_restraints 0
_refine_ls_restrained_S_all 0.949
_refine_ls_R_factor_all 0.0987
_refine_ls_R_factor_gt 0.0475
_refine_ls_shift/su_max 0.001
_refine_ls_shift/su_mean 0.000
_refine_ls_structure_factor_coef Fsqd
_refine_ls_weighting_details 'calc w=1/[\s^2^(Fo^2^)+(0.0506P)^2^+0.0000P] where P=(Fo^2^+2Fc^2^)/3'
_refine_ls_weighting_scheme calc
_refine_ls_wR_factor_gt 0.0931
_refine_ls_wR_factor_ref 0.1045
_reflns_number_gt 5421
_reflns_number_total 8635
_reflns_threshold_expression >2sigma(I)
_cod_data_source_file b910801g.txt
_cod_data_source_block pgagf4
_cod_depositor_comments
;
The following automatic conversions were performed:

'_symmetry_cell_setting' value 'MONOCLINIC' changed to 'monoclinic'
according to /home/saulius/struct/CIF-dictionaries/cif_core.dic
dictionary named 'cif_core.dic' version 2.4.2 from 2011-04-26.

Automatic conversion script
Id: cif_fix_values 1891 2012-01-12 08:04:46Z andrius 
;
_cod_original_sg_symbol_H-M P21/n
_cod_database_code 7024089

loop_
_symmetry_equiv_pos_as_xyz
'x, y, z'
'-x+1/2, y+1/2, -z+1/2'
'-x, -y, -z'
'x-1/2, -y-1/2, z-1/2'

loop_
_atom_site_label
_atom_site_type_symbol
_atom_site_fract_x
_atom_site_fract_y
_atom_site_fract_z
_atom_site_U_iso_or_equiv
_atom_site_adp_type
_atom_site_occupancy
_atom_site_symmetry_multiplicity
_atom_site_calc_flag
_atom_site_refinement_flags
Mg1 Mg 0.67976(3) 0.12754(3) 0.80275(3) 0.01645(11) Uani 1 1 d .
Na1 Na 0.47972(4) 0.20600(4) 0.82822(4) 0.02167(14) Uani 1 1 d .
N1 N 0.55765(8) 0.09716(8) 0.71954(8) 0.0196(3) Uani 1 1 d .
N2 N 0.80904(8) 0.08483(8) 0.78711(7) 0.0188(3) Uani 1 1 d .
N3 N 0.64685(7) 0.21072(8) 0.90525(7) 0.0168(2) Uani 1 1 d .
N4 N 0.37071(8) 0.34299(8) 0.78571(8) 0.0240(3) Uani 1 1 d .
N5 N 0.31958(8) 0.18517(8) 0.90039(8) 0.0230(3) Uani 1 1 d .
C1 C 0.52624(10) 0.14086(11) 0.63207(10) 0.0271(3) Uani 1 1 d .
H1 H 0.5594 0.1113 0.5839 0.033 Uiso 1 1 calc R
C2 C 0.41890(11) 0.12876(13) 0.60454(12) 0.0416(5) Uani 1 1 d .
H2A H 0.3839 0.1576 0.6508 0.050 Uiso 1 1 calc R
H2B H 0.3999 0.1578 0.5446 0.050 Uiso 1 1 calc R
C3 C 0.39265(12) 0.03165(14) 0.59762(13) 0.0475(5) Uani 1 1 d .
H3A H 0.3226 0.0257 0.5903 0.057 Uiso 1 1 calc R
H3B H 0.4160 0.0059 0.5425 0.057 Uiso 1 1 calc R
C4 C 0.43458(10) -0.01921(12) 0.68192(12) 0.0367(4) Uani 1 1 d .
H4A H 0.4267 -0.0835 0.6702 0.044 Uiso 1 1 calc R
H4B H 0.3999 -0.0038 0.7343 0.044 Uiso 1 1 calc R
C5 C 0.54019(10) 0.00186(10) 0.70691(10) 0.0239(3) Uani 1 1 d .
H5 H 0.5739 -0.0179 0.6545 0.029 Uiso 1 1 calc R
C6 C 0.57971(11) -0.05091(10) 0.79047(11) 0.0296(4) Uani 1 1 d .
H6A H 0.6480 -0.0397 0.8041 0.044 Uiso 1 1 calc R
H6B H 0.5689 -0.1142 0.7784 0.044 Uiso 1 1 calc R
H6C H 0.5478 -0.0331 0.8432 0.044 Uiso 1 1 calc R
C7 C 0.55326(12) 0.23784(11) 0.63324(11) 0.0348(4) Uani 1 1 d .
H7A H 0.5246 0.2682 0.6821 0.052 Uiso 1 1 calc R
H7B H 0.5301 0.2647 0.5738 0.052 Uiso 1 1 calc R
H7C H 0.6225 0.2435 0.6445 0.052 Uiso 1 1 calc R
C8 C 0.84606(9) 0.08025(10) 0.69894(9) 0.0190(3) Uani 1 1 d .
H8 H 0.8756 0.0205 0.6944 0.023 Uiso 1 1 calc R
C9 C 0.92320(10) 0.14949(11) 0.69117(10) 0.0272(3) Uani 1 1 d .
H9A H 0.9489 0.1418 0.6319 0.033 Uiso 1 1 calc R
H9B H 0.8949 0.2094 0.6918 0.033 Uiso 1 1 calc R
C10 C 1.00357(10) 0.14187(12) 0.76928(11) 0.0329(4) Uani 1 1 d .
H10A H 1.0463 0.1936 0.7683 0.039 Uiso 1 1 calc R
H10B H 1.0410 0.0878 0.7609 0.039 Uiso 1 1 calc R
C11 C 0.96513(10) 0.13768(11) 0.86178(11) 0.0311(4) Uani 1 1 d .
H11A H 0.9399 0.1964 0.8764 0.037 Uiso 1 1 calc R
H11B H 1.0173 0.1225 0.9105 0.037 Uiso 1 1 calc R
C12 C 0.88617(9) 0.06821(10) 0.85986(10) 0.0235(3) Uani 1 1 d .
H12 H 0.9144 0.0094 0.8474 0.028 Uiso 1 1 calc R
C13 C 0.84996(11) 0.06266(13) 0.95271(10) 0.0370(4) Uani 1 1 d .
H13A H 0.8219 0.1196 0.9669 0.055 Uiso 1 1 calc R
H13B H 0.9029 0.0488 1.0001 0.055 Uiso 1 1 calc R
H13C H 0.8017 0.0161 0.9513 0.055 Uiso 1 1 calc R
C14 C 0.76817(10) 0.08932(10) 0.61927(9) 0.0228(3) Uani 1 1 d .
H14A H 0.7192 0.0445 0.6246 0.034 Uiso 1 1 calc R
H14B H 0.7949 0.0808 0.5614 0.034 Uiso 1 1 calc R
H14C H 0.7399 0.1485 0.6202 0.034 Uiso 1 1 calc R
C15 C 0.63674(9) 0.18004(9) 0.99836(9) 0.0189(3) Uani 1 1 d .
H15 H 0.7022 0.1714 1.0311 0.023 Uiso 1 1 calc R
C16 C 0.58679(10) 0.24795(10) 1.05327(10) 0.0233(3) Uani 1 1 d .
H16A H 0.5215 0.2581 1.0228 0.028 Uiso 1 1 calc R
H16B H 0.5824 0.2246 1.1157 0.028 Uiso 1 1 calc R
C17 C 0.64079(11) 0.33478(10) 1.06023(10) 0.0268(3) Uani 1 1 d .
H17A H 0.7018 0.3271 1.1002 0.032 Uiso 1 1 calc R
H17B H 0.6033 0.3803 1.0883 0.032 Uiso 1 1 calc R
C18 C 0.65985(11) 0.36524(10) 0.96503(10) 0.0266(3) Uani 1 1 d .
H18A H 0.5994 0.3840 0.9293 0.032 Uiso 1 1 calc R
H18B H 0.7029 0.4170 0.9713 0.032 Uiso 1 1 calc R
C19 C 0.70449(10) 0.29196(10) 0.91318(10) 0.0221(3) Uani 1 1 d .
H19 H 0.7673 0.2770 0.9485 0.026 Uiso 1 1 calc R
C20 C 0.72285(12) 0.32592(11) 0.81911(11) 0.0344(4) Uani 1 1 d .
H20A H 0.7534 0.2793 0.7866 0.052 Uiso 1 1 calc R
H20B H 0.7645 0.3778 0.8268 0.052 Uiso 1 1 calc R
H20C H 0.6624 0.3425 0.7834 0.052 Uiso 1 1 calc R
C21 C 0.58667(11) 0.09145(10) 0.99683(10) 0.0265(3) Uani 1 1 d .
H21A H 0.5237 0.0966 0.9614 0.040 Uiso 1 1 calc R
H21B H 0.5799 0.0733 1.0599 0.040 Uiso 1 1 calc R
H21C H 0.6240 0.0471 0.9682 0.040 Uiso 1 1 calc R
C22 C 0.37178(13) 0.38096(12) 0.69320(12) 0.0383(4) Uani 1 1 d .
H22A H 0.3249 0.4288 0.6837 0.057 Uiso 1 1 calc R
H22B H 0.3560 0.3348 0.6469 0.057 Uiso 1 1 calc R
H22C H 0.4351 0.4046 0.6875 0.057 Uiso 1 1 calc R
C23 C 0.39517(12) 0.41281(12) 0.85327(12) 0.0397(4) Uani 1 1 d .
H23A H 0.3434 0.4561 0.8499 0.060 Uiso 1 1 calc R
H23B H 0.4536 0.4423 0.8403 0.060 Uiso 1 1 calc R
H23C H 0.4050 0.3869 0.9150 0.060 Uiso 1 1 calc R
C24 C 0.27423(10) 0.30895(11) 0.79041(11) 0.0310(4) Uani 1 1 d .
H24A H 0.2585 0.2657 0.7401 0.037 Uiso 1 1 calc R
H24B H 0.2287 0.3587 0.7800 0.037 Uiso 1 1 calc R
C25 C 0.26102(10) 0.26495(10) 0.88025(11) 0.0300(4) Uani 1 1 d .
H25A H 0.2766 0.3082 0.9306 0.036 Uiso 1 1 calc R
H25B H 0.1933 0.2486 0.8792 0.036 Uiso 1 1 calc R
C26 C 0.32370(11) 0.16527(11) 0.99828(11) 0.0316(4) Uani 1 1 d .
H26A H 0.2592 0.1556 1.0138 0.047 Uiso 1 1 calc R
H26B H 0.3529 0.2151 1.0342 0.047 Uiso 1 1 calc R
H26C H 0.3618 0.1118 1.0125 0.047 Uiso 1 1 calc R
C27 C 0.27658(11) 0.10965(11) 0.84834(12) 0.0341(4) Uani 1 1 d .
H27A H 0.3164 0.0571 0.8619 0.051 Uiso 1 1 calc R
H27B H 0.2714 0.1227 0.7824 0.051 Uiso 1 1 calc R
H27C H 0.2132 0.0986 0.8659 0.051 Uiso 1 1 calc R

loop_
_atom_site_aniso_label
_atom_site_aniso_U_11
_atom_site_aniso_U_22
_atom_site_aniso_U_33
_atom_site_aniso_U_23
_atom_site_aniso_U_13
_atom_site_aniso_U_12
Mg1 0.0140(2) 0.0196(3) 0.0161(2) -0.00048(19) 0.00299(18) 0.00096(19)
Na1 0.0169(3) 0.0240(3) 0.0240(3) -0.0008(2) 0.0020(2) 0.0025(2)
N1 0.0167(5) 0.0235(7) 0.0181(6) -0.0025(5) 0.0004(5) 0.0024(5)
N2 0.0155(5) 0.0257(7) 0.0156(6) 0.0011(5) 0.0034(5) 0.0021(5)
N3 0.0156(5) 0.0183(6) 0.0163(6) -0.0001(5) 0.0015(5) -0.0022(5)
N4 0.0221(6) 0.0208(7) 0.0289(7) 0.0026(5) 0.0028(5) 0.0032(5)
N5 0.0204(6) 0.0212(7) 0.0275(7) -0.0005(5) 0.0034(5) 0.0007(5)
C1 0.0241(7) 0.0362(10) 0.0205(7) -0.0023(7) 0.0004(6) 0.0103(7)
C2 0.0256(8) 0.0635(14) 0.0327(9) -0.0048(9) -0.0083(7) 0.0129(9)
C3 0.0204(8) 0.0704(15) 0.0483(11) -0.0266(10) -0.0094(8) 0.0013(9)
C4 0.0198(8) 0.0419(11) 0.0492(11) -0.0218(9) 0.0077(7) -0.0076(7)
C5 0.0178(7) 0.0273(9) 0.0276(8) -0.0095(7) 0.0070(6) -0.0015(6)
C6 0.0321(8) 0.0218(9) 0.0366(9) -0.0019(7) 0.0115(7) -0.0028(7)
C7 0.0385(9) 0.0387(11) 0.0275(8) 0.0092(7) 0.0054(7) 0.0151(8)
C8 0.0178(6) 0.0201(8) 0.0201(7) -0.0016(6) 0.0064(6) 0.0008(6)
C9 0.0230(7) 0.0333(9) 0.0266(8) 0.0029(7) 0.0077(6) -0.0045(7)
C10 0.0210(7) 0.0425(11) 0.0354(9) 0.0018(8) 0.0044(7) -0.0101(7)
C11 0.0206(7) 0.0426(11) 0.0287(8) -0.0060(7) -0.0025(6) 0.0010(7)
C12 0.0182(7) 0.0302(9) 0.0220(7) 0.0007(6) 0.0028(6) 0.0058(6)
C13 0.0275(8) 0.0617(13) 0.0214(8) 0.0074(8) 0.0023(7) 0.0138(8)
C14 0.0222(7) 0.0274(9) 0.0195(7) -0.0007(6) 0.0061(6) -0.0008(6)
C15 0.0177(6) 0.0220(8) 0.0174(7) -0.0013(6) 0.0034(5) 0.0017(6)
C16 0.0245(7) 0.0257(9) 0.0210(7) -0.0031(6) 0.0077(6) -0.0001(6)
C17 0.0262(8) 0.0286(9) 0.0267(8) -0.0109(7) 0.0073(7) -0.0039(7)
C18 0.0288(8) 0.0199(8) 0.0315(8) -0.0050(7) 0.0052(7) -0.0062(6)
C19 0.0188(7) 0.0235(8) 0.0242(8) -0.0024(6) 0.0039(6) -0.0043(6)
C20 0.0444(10) 0.0274(9) 0.0345(9) -0.0016(7) 0.0178(8) -0.0096(8)
C21 0.0326(8) 0.0203(8) 0.0287(8) 0.0015(6) 0.0117(7) 0.0014(7)
C22 0.0429(10) 0.0351(10) 0.0364(10) 0.0079(8) 0.0030(8) 0.0137(8)
C23 0.0405(10) 0.0324(10) 0.0446(11) -0.0057(8) -0.0010(8) -0.0004(8)
C24 0.0224(7) 0.0291(10) 0.0408(10) 0.0003(7) 0.0006(7) 0.0065(7)
C25 0.0221(7) 0.0276(9) 0.0416(10) -0.0011(7) 0.0092(7) 0.0051(6)
C26 0.0297(8) 0.0358(10) 0.0302(9) 0.0016(7) 0.0070(7) -0.0042(7)
C27 0.0322(8) 0.0294(10) 0.0401(10) -0.0077(8) 0.0024(8) 0.0018(7)

loop_
_atom_type_symbol
_atom_type_description
_atom_type_scat_dispersion_real
_atom_type_scat_dispersion_imag
_atom_type_scat_source
Mg Mg 0.0486 0.0363 'International Tables Vol C Tables 4.2.6.8 and 6.1.1.4'
Na Na 0.0362 0.0249 'International Tables Vol C Tables 4.2.6.8 and 6.1.1.4'
N N 0.0061 0.0033 'International Tables Vol C Tables 4.2.6.8 and 6.1.1.4'
C C 0.0033 0.0016 'International Tables Vol C Tables 4.2.6.8 and 6.1.1.4'
H H 0.0000 0.0000 'International Tables Vol C Tables 4.2.6.8 and 6.1.1.4'

loop_
_geom_angle_atom_site_label_1
_geom_angle_atom_site_label_2
_geom_angle_atom_site_label_3
_geom_angle
N2 Mg1 N1 125.83(5)
N2 Mg1 N3 125.43(5)
N1 Mg1 N3 108.74(5)
N2 Mg1 Na1 176.79(4)
N1 Mg1 Na1 56.21(3)
N3 Mg1 Na1 52.59(3)
N3 Na1 N4 125.90(4)
N3 Na1 N1 81.09(4)
N4 Na1 N1 129.20(4)
N3 Na1 N5 129.62(4)
N4 Na1 N5 71.13(4)
N1 Na1 N5 128.02(4)
N3 Na1 Mg1 40.82(3)
N4 Na1 Mg1 141.97(3)
N1 Na1 Mg1 40.30(3)
N5 Na1 Mg1 146.89(3)
C1 N1 C5 107.66(11)
C1 N1 Mg1 124.49(9)
C5 N1 Mg1 114.37(9)
C1 N1 Na1 98.30(8)
C5 N1 Na1 127.80(8)
Mg1 N1 Na1 83.49(4)
C12 N2 C8 108.80(10)
C12 N2 Mg1 126.48(9)
C8 N2 Mg1 123.92(9)
C15 N3 C19 107.90(10)
C15 N3 Mg1 123.03(9)
C19 N3 Mg1 113.14(8)
C15 N3 Na1 102.45(8)
C19 N3 Na1 123.14(9)
Mg1 N3 Na1 86.59(4)
C23 N4 C24 111.42(12)
C23 N4 C22 108.36(13)
C24 N4 C22 107.11(12)
C23 N4 Na1 109.03(9)
C24 N4 Na1 103.82(9)
C22 N4 Na1 117.04(9)
C26 N5 C27 108.41(12)
C26 N5 C25 108.58(12)
C27 N5 C25 110.15(12)
C26 N5 Na1 119.09(9)
C27 N5 Na1 101.99(9)
C25 N5 Na1 108.32(8)
N1 C1 C7 112.17(12)
N1 C1 C2 111.18(13)
C7 C1 C2 111.05(13)
N1 C1 H1 107.4
C7 C1 H1 107.4
C2 C1 H1 107.4
C3 C2 C1 111.12(14)
C3 C2 H2A 109.4
C1 C2 H2A 109.4
C3 C2 H2B 109.4
C1 C2 H2B 109.4
H2A C2 H2B 108.0
C4 C3 C2 111.61(14)
C4 C3 H3A 109.3
C2 C3 H3A 109.3
C4 C3 H3B 109.3
C2 C3 H3B 109.3
H3A C3 H3B 108.0
C3 C4 C5 111.37(14)
C3 C4 H4A 109.4
C5 C4 H4A 109.4
C3 C4 H4B 109.4
C5 C4 H4B 109.4
H4A C4 H4B 108.0
N1 C5 C6 112.02(12)
N1 C5 C4 112.26(12)
C6 C5 C4 109.80(13)
N1 C5 H5 107.5
C6 C5 H5 107.5
C4 C5 H5 107.5
C5 C6 H6A 109.5
C5 C6 H6B 109.5
H6A C6 H6B 109.5
C5 C6 H6C 109.5
H6A C6 H6C 109.5
H6B C6 H6C 109.5
C1 C7 H7A 109.5
C1 C7 H7B 109.5
H7A C7 H7B 109.5
C1 C7 H7C 109.5
H7A C7 H7C 109.5
H7B C7 H7C 109.5
N2 C8 C14 111.86(11)
N2 C8 C9 111.96(11)
C14 C8 C9 110.02(12)
N2 C8 H8 107.6
C14 C8 H8 107.6
C9 C8 H8 107.6
C10 C9 C8 111.72(12)
C10 C9 H9A 109.3
C8 C9 H9A 109.3
C10 C9 H9B 109.3
C8 C9 H9B 109.3
H9A C9 H9B 107.9
C9 C10 C11 110.90(12)
C9 C10 H10A 109.5
C11 C10 H10A 109.5
C9 C10 H10B 109.5
C11 C10 H10B 109.5
H10A C10 H10B 108.0
C10 C11 C12 110.68(13)
C10 C11 H11A 109.5
C12 C11 H11A 109.5
C10 C11 H11B 109.5
C12 C11 H11B 109.5
H11A C11 H11B 108.1
N2 C12 C13 111.17(11)
N2 C12 C11 112.20(12)
C13 C12 C11 110.45(13)
N2 C12 H12 107.6
C13 C12 H12 107.6
C11 C12 H12 107.6
C12 C13 H13A 109.5
C12 C13 H13B 109.5
H13A C13 H13B 109.5
C12 C13 H13C 109.5
H13A C13 H13C 109.5
H13B C13 H13C 109.5
C8 C14 H14A 109.5
C8 C14 H14B 109.5
H14A C14 H14B 109.5
C8 C14 H14C 109.5
H14A C14 H14C 109.5
H14B C14 H14C 109.5
N3 C15 C21 111.43(11)
N3 C15 C16 112.53(11)
C21 C15 C16 110.68(11)
N3 C15 H15 107.3
C21 C15 H15 107.3
C16 C15 H15 107.3
C17 C16 C15 110.61(11)
C17 C16 H16A 109.5
C15 C16 H16A 109.5
C17 C16 H16B 109.5
C15 C16 H16B 109.5
H16A C16 H16B 108.1
C16 C17 C18 110.16(12)
C16 C17 H17A 109.6
C18 C17 H17A 109.6
C16 C17 H17B 109.6
C18 C17 H17B 109.6
H17A C17 H17B 108.1
C19 C18 C17 111.66(13)
C19 C18 H18A 109.3
C17 C18 H18A 109.3
C19 C18 H18B 109.3
C17 C18 H18B 109.3
H18A C18 H18B 107.9
N3 C19 C20 111.38(12)
N3 C19 C18 112.57(11)
C20 C19 C18 109.59(13)
N3 C19 H19 107.7
C20 C19 H19 107.7
C18 C19 H19 107.7
C19 C20 H20A 109.5
C19 C20 H20B 109.5
H20A C20 H20B 109.5
C19 C20 H20C 109.5
H20A C20 H20C 109.5
H20B C20 H20C 109.5
C15 C21 H21A 109.5
C15 C21 H21B 109.5
H21A C21 H21B 109.5
C15 C21 H21C 109.5
H21A C21 H21C 109.5
H21B C21 H21C 109.5
N4 C22 H22A 109.5
N4 C22 H22B 109.5
H22A C22 H22B 109.5
N4 C22 H22C 109.5
H22A C22 H22C 109.5
H22B C22 H22C 109.5
N4 C23 H23A 109.5
N4 C23 H23B 109.5
H23A C23 H23B 109.5
N4 C23 H23C 109.5
H23A C23 H23C 109.5
H23B C23 H23C 109.5
N4 C24 C25 114.30(13)
N4 C24 H24A 108.7
C25 C24 H24A 108.7
N4 C24 H24B 108.7
C25 C24 H24B 108.7
H24A C24 H24B 107.6
N5 C25 C24 114.07(12)
N5 C25 H25A 108.7
C24 C25 H25A 108.7
N5 C25 H25B 108.7
C24 C25 H25B 108.7
H25A C25 H25B 107.6
N5 C26 H26A 109.5
N5 C26 H26B 109.5
H26A C26 H26B 109.5
N5 C26 H26C 109.5
H26A C26 H26C 109.5
H26B C26 H26C 109.5
N5 C27 H27A 109.5
N5 C27 H27B 109.5
H27A C27 H27B 109.5
N5 C27 H27C 109.5
H27A C27 H27C 109.5
H27B C27 H27C 109.5

loop_
_geom_bond_atom_site_label_1
_geom_bond_atom_site_label_2
_geom_bond_distance
Mg1 N2 1.9840(11)
Mg1 N1 2.0441(12)
Mg1 N3 2.0560(12)
Mg1 Na1 3.1397(7)
Na1 N3 2.4982(12)
Na1 N4 2.6117(13)
Na1 N1 2.6263(12)
Na1 N5 2.6406(12)
N1 C1 1.4620(18)
N1 C5 1.4680(18)
N2 C12 1.4526(17)
N2 C8 1.4558(16)
N3 C15 1.4653(17)
N3 C19 1.4710(18)
N4 C23 1.459(2)
N4 C24 1.4716(19)
N4 C22 1.474(2)
N5 C26 1.4605(19)
N5 C27 1.4630(19)
N5 C25 1.4725(18)
C1 C7 1.513(2)
C1 C2 1.537(2)
C1 H1 1.0000
C2 C3 1.513(3)
C2 H2A 0.9900
C2 H2B 0.9900
C3 C4 1.513(3)
C3 H3A 0.9900
C3 H3B 0.9900
C4 C5 1.5311(19)
C4 H4A 0.9900
C4 H4B 0.9900
C5 C6 1.510(2)
C5 H5 1.0000
C6 H6A 0.9800
C6 H6B 0.9800
C6 H6C 0.9800
C7 H7A 0.9800
C7 H7B 0.9800
C7 H7C 0.9800
C8 C14 1.5118(19)
C8 C9 1.5278(19)
C8 H8 1.0000
C9 C10 1.517(2)
C9 H9A 0.9900
C9 H9B 0.9900
C10 C11 1.524(2)
C10 H10A 0.9900
C10 H10B 0.9900
C11 C12 1.532(2)
C11 H11A 0.9900
C11 H11B 0.9900
C12 C13 1.515(2)
C12 H12 1.0000
C13 H13A 0.9800
C13 H13B 0.9800
C13 H13C 0.9800
C14 H14A 0.9800
C14 H14B 0.9800
C14 H14C 0.9800
C15 C21 1.514(2)
C15 C16 1.5307(19)
C15 H15 1.0000
C16 C17 1.516(2)
C16 H16A 0.9900
C16 H16B 0.9900
C17 C18 1.525(2)
C17 H17A 0.9900
C17 H17B 0.9900
C18 C19 1.524(2)
C18 H18A 0.9900
C18 H18B 0.9900
C19 C20 1.524(2)
C19 H19 1.0000
C20 H20A 0.9800
C20 H20B 0.9800
C20 H20C 0.9800
C21 H21A 0.9800
C21 H21B 0.9800
C21 H21C 0.9800
C22 H22A 0.9800
C22 H22B 0.9800
C22 H22C 0.9800
C23 H23A 0.9800
C23 H23B 0.9800
C23 H23C 0.9800
C24 C25 1.508(2)
C24 H24A 0.9900
C24 H24B 0.9900
C25 H25A 0.9900
C25 H25B 0.9900
C26 H26A 0.9800
C26 H26B 0.9800
C26 H26C 0.9800
C27 H27A 0.9800
C27 H27B 0.9800
C27 H27C 0.9800

loop_
_geom_torsion_atom_site_label_1
_geom_torsion_atom_site_label_2
_geom_torsion_atom_site_label_3
_geom_torsion_atom_site_label_4
_geom_torsion
N2 Mg1 Na1 N3 -52.8(7)
N1 Mg1 Na1 N3 176.90(6)
N2 Mg1 Na1 N4 35.8(7)
N1 Mg1 Na1 N4 -94.50(7)
N3 Mg1 Na1 N4 88.60(7)
N2 Mg1 Na1 N1 130.3(7)
N3 Mg1 Na1 N1 -176.90(6)
N2 Mg1 Na1 N5 -143.4(7)
N1 Mg1 Na1 N5 86.30(7)
N3 Mg1 Na1 N5 -90.60(7)
N2 Mg1 N1 C1 -81.37(12)
N3 Mg1 N1 C1 98.21(11)
Na1 Mg1 N1 C1 95.61(11)
N2 Mg1 N1 C5 54.31(11)
N3 Mg1 N1 C5 -126.12(9)
Na1 Mg1 N1 C5 -128.72(10)
N2 Mg1 N1 Na1 -176.98(5)
N3 Mg1 N1 Na1 2.60(5)
N3 Na1 N1 C1 -126.06(9)
N4 Na1 N1 C1 3.57(10)
N5 Na1 N1 C1 99.77(9)
Mg1 Na1 N1 C1 -124.01(10)
N3 Na1 N1 C5 113.87(11)
N4 Na1 N1 C5 -116.50(11)
N5 Na1 N1 C5 -20.30(13)
Mg1 Na1 N1 C5 115.92(12)
N3 Na1 N1 Mg1 -2.05(4)
N4 Na1 N1 Mg1 127.58(5)
N5 Na1 N1 Mg1 -136.22(5)
N1 Mg1 N2 C12 -148.79(11)
N3 Mg1 N2 C12 31.70(14)
Na1 Mg1 N2 C12 82.6(7)
N1 Mg1 N2 C8 42.58(13)
N3 Mg1 N2 C8 -136.93(10)
Na1 Mg1 N2 C8 -86.0(7)
N2 Mg1 N3 C15 -80.49(11)
N1 Mg1 N3 C15 99.93(10)
Na1 Mg1 N3 C15 102.65(10)
N2 Mg1 N3 C19 52.09(11)
N1 Mg1 N3 C19 -127.49(9)
Na1 Mg1 N3 C19 -124.77(10)
N2 Mg1 N3 Na1 176.86(5)
N1 Mg1 N3 Na1 -2.72(5)
N4 Na1 N3 C15 106.39(8)
N1 Na1 N3 C15 -121.07(8)
N5 Na1 N3 C15 11.75(10)
Mg1 Na1 N3 C15 -123.10(9)
N4 Na1 N3 C19 -14.96(11)
N1 Na1 N3 C19 117.59(9)
N5 Na1 N3 C19 -109.60(10)
Mg1 Na1 N3 C19 115.56(10)
N4 Na1 N3 Mg1 -130.52(5)
N1 Na1 N3 Mg1 2.03(4)
N5 Na1 N3 Mg1 134.84(5)
N3 Na1 N4 C23 -31.68(11)
N1 Na1 N4 C23 -141.77(10)
N5 Na1 N4 C23 94.09(10)
Mg1 Na1 N4 C23 -85.46(11)
N3 Na1 N4 C24 -150.55(9)
N1 Na1 N4 C24 99.37(10)
N5 Na1 N4 C24 -24.78(9)
Mg1 Na1 N4 C24 155.68(8)
N3 Na1 N4 C22 91.69(11)
N1 Na1 N4 C22 -18.40(13)
N5 Na1 N4 C22 -142.54(12)
Mg1 Na1 N4 C22 37.92(13)
N3 Na1 N5 C26 -6.26(13)
N4 Na1 N5 C26 -127.69(11)
N1 Na1 N5 C26 106.82(11)
Mg1 Na1 N5 C26 51.80(13)
N3 Na1 N5 C27 -125.44(9)
N4 Na1 N5 C27 113.13(9)
N1 Na1 N5 C27 -12.36(11)
Mg1 Na1 N5 C27 -67.39(11)
N3 Na1 N5 C25 118.37(10)
N4 Na1 N5 C25 -3.06(9)
N1 Na1 N5 C25 -128.55(9)
Mg1 Na1 N5 C25 176.42(8)
C5 N1 C1 C7 -172.12(11)
Mg1 N1 C1 C7 -34.03(16)
Na1 N1 C1 C7 53.74(12)
C5 N1 C1 C2 62.85(15)
Mg1 N1 C1 C2 -159.06(11)
Na1 N1 C1 C2 -71.29(13)
N1 C1 C2 C3 -57.84(18)
C7 C1 C2 C3 176.50(14)
C1 C2 C3 C4 49.46(19)
C2 C3 C4 C5 -48.20(18)
C1 N1 C5 C6 173.93(11)
Mg1 N1 C5 C6 31.12(13)
Na1 N1 C5 C6 -70.06(14)
C1 N1 C5 C4 -61.99(15)
Mg1 N1 C5 C4 155.20(10)
Na1 N1 C5 C4 54.03(16)
C3 C4 C5 N1 55.41(17)
C3 C4 C5 C6 -179.29(13)
C12 N2 C8 C14 175.23(12)
Mg1 N2 C8 C14 -14.41(17)
C12 N2 C8 C9 -60.75(15)
Mg1 N2 C8 C9 109.61(12)
N2 C8 C9 C10 55.73(16)
C14 C8 C9 C10 -179.23(12)
C8 C9 C10 C11 -49.38(18)
C9 C10 C11 C12 49.53(18)
C8 N2 C12 C13 -174.09(13)
Mg1 N2 C12 C13 15.86(18)
C8 N2 C12 C11 61.67(15)
Mg1 N2 C12 C11 -108.38(12)
C10 C11 C12 N2 -56.80(16)
C10 C11 C12 C13 178.55(13)
C19 N3 C15 C21 -174.24(11)
Mg1 N3 C15 C21 -39.59(14)
Na1 N3 C15 C21 54.48(11)
C19 N3 C15 C16 60.77(14)
Mg1 N3 C15 C16 -164.59(9)
Na1 N3 C15 C16 -70.51(11)
N3 C15 C16 C17 -58.44(16)
C21 C15 C16 C17 176.15(12)
C15 C16 C17 C18 51.54(16)
C16 C17 C18 C19 -50.82(17)
C15 N3 C19 C20 177.08(12)
Mg1 N3 C19 C20 37.53(14)
Na1 N3 C19 C20 -64.13(14)
C15 N3 C19 C18 -59.36(15)
Mg1 N3 C19 C18 161.08(10)
Na1 N3 C19 C18 59.43(14)
C17 C18 C19 N3 55.95(16)
C17 C18 C19 C20 -179.51(12)
C23 N4 C24 C25 -63.37(17)
C22 N4 C24 C25 178.29(13)
Na1 N4 C24 C25 53.84(14)
C26 N5 C25 C24 162.46(13)
C27 N5 C25 C24 -78.97(16)
Na1 N5 C25 C24 31.80(15)
N4 C24 C25 N5 -63.00(18)
